data_9004289
loop_
_publ_author_name
'Dobbe, R. T. M.'
'Lustenhouwer, W. J.'
'Zakrzewski, M. A.'
'Goubitz, K.'
'Fraanje, J.'
'Schenk, H.'

_publ_section_title
;Kieftite, CoSb3, a new member of the skutterudite group from Tunaberg, Sweden
;
_journal_name_full 'The Canadian Mineralogist'
_journal_page_first 179
_journal_page_last 183
_journal_volume 32
_journal_year 1994
_chemical_compound_source 'Tunaberg, Sweden'
_chemical_formula_sum 'Cl0.03 Co0.91 Cu0.02 Fe0.02 Ni0.05 Sb2.97'
_chemical_name_mineral Kieftite
_space_group_IT_number 204
_symmetry_space_group_name_Hall '-I 2 2 3'
_symmetry_space_group_name_H-M 'I m -3'
_cell_angle_alpha 90
_cell_angle_beta 90
_cell_angle_gamma 90
_cell_length_a 9.0411
_cell_length_b 9.0411
_cell_length_c 9.0411
_cell_formula_units_Z 8
_cell_volume 739.033
_database_code_amcsd 0005362
_exptl_crystal_density_diffrn 7.579
_cod_original_sg_symbol_H-M 'I m 3'
_cod_original_formula_sum '(Co.91 Ni.05 Fe.02 Cu.02) (Sb2.97 Cl.03)'
_cod_database_code 9004289

loop_
_space_group_symop_operation_xyz
x,y,z
1/2+x,1/2+y,1/2+z
z,x,-y
1/2+z,1/2+x,1/2-y
z,-x,y
1/2+z,1/2-x,1/2+y
-z,x,y
1/2-z,1/2+x,1/2+y
-z,-x,-y
1/2-z,1/2-x,1/2-y
y,-z,-x
1/2+y,1/2-z,1/2-x
-y,-z,x
1/2-y,1/2-z,1/2+x
-y,z,-x
1/2-y,1/2+z,1/2-x
y,z,x
1/2+y,1/2+z,1/2+x
x,-y,z
1/2+x,1/2-y,1/2+z
-x,y,z
1/2-x,1/2+y,1/2+z
x,y,-z
1/2+x,1/2+y,1/2-z
-x,-y,-z
1/2-x,1/2-y,1/2-z
-z,-x,y
1/2-z,1/2-x,1/2+y
-z,x,-y
1/2-z,1/2+x,1/2-y
z,-x,-y
1/2+z,1/2-x,1/2-y
z,x,y
1/2+z,1/2+x,1/2+y
-y,z,x
1/2-y,1/2+z,1/2+x
y,z,-x
1/2+y,1/2+z,1/2-x
y,-z,x
1/2+y,1/2-z,1/2+x
-y,-z,-x
1/2-y,1/2-z,1/2-x
-x,y,-z
1/2-x,1/2+y,1/2-z
x,-y,-z
1/2+x,1/2-y,1/2-z
-x,-y,z
1/2-x,1/2-y,1/2+z

loop_
_atom_site_aniso_label
_atom_site_aniso_U_11
_atom_site_aniso_U_22
_atom_site_aniso_U_33
_atom_site_aniso_U_12
_atom_site_aniso_U_13
_atom_site_aniso_U_23
Co -0.03500 -0.03500 -0.03500 0.01400 0.00140 0.01400
Ni -0.03500 -0.03500 -0.03500 0.01400 0.00140 0.01400
Fe -0.03500 -0.03500 -0.03500 0.01400 0.00140 0.01400
Cu -0.03500 -0.03500 -0.03500 0.01400 0.00140 0.01400
Sb -0.03540 0.02970 -0.03210 0.00000 0.00000 0.00100
Cl -0.03540 0.02970 -0.03210 0.00000 0.00000 0.00100

loop_
_atom_site_label
_atom_site_fract_x
_atom_site_fract_y
_atom_site_fract_z
_atom_site_occupancy
Co 0.25000 0.25000 0.25000 0.91000
Ni 0.25000 0.25000 0.25000 0.05000
Fe 0.25000 0.25000 0.25000 0.02000
Cu 0.25000 0.25000 0.25000 0.02000
Sb 0.00000 0.33520 0.15750 0.99000
Cl 0.00000 0.33520 0.15750 0.01000

loop_
_cod_related_entry_id
_cod_related_entry_database
_cod_related_entry_code
1 AMCSD 0005362
